data_4107014
loop_
_publ_author_name
'Elango Kumarasamy'
'Josepha L. Jesuraj'
'Joseph N. Omlid'
'Angel Ugrinov'
'Jayaraman Sivaguru'

_publ_contact_author_name 'Jayaraman Sivaguru'
_publ_contact_author_phone '701 231-8923'
_publ_section_title
;
 Light-Induced Enantiospecific 4\p Ring Closure of Axially Chiral
 2-Pyridones: Enthalpic and Entropic Effects Promoted by H-Bonding
;
_journal_name_full 'Journal of the American Chemical Society'
_journal_page_first 17106
_journal_page_last 17109
_journal_paper_doi 10.1021/ja203087a
_journal_volume 133
_journal_year 2011
_chemical_absolute_configuration ad
_chemical_formula_moiety 'C15 H17 N O'
_chemical_formula_sum 'C15 H17 N O'
_chemical_formula_weight 227.30
_chemical_name_systematic
;
 ?
;
_space_group_IT_number 4
_space_group_name_Hall 'P 2yb'
_symmetry_cell_setting monoclinic
_symmetry_space_group_name_Hall 'P 2yb'
_symmetry_space_group_name_H-M 'P 1 21 1'
_atom_sites_solution_hydrogens geom
_atom_sites_solution_primary direct
_atom_sites_solution_secondary difmap
_audit_creation_method SHELXL-97
_cell_angle_alpha 90.00
_cell_angle_beta 117.6010(10)
_cell_angle_gamma 90.00
_cell_formula_units_Z 8
_cell_length_a 15.3180(4)
_cell_length_b 11.4327(3)
_cell_length_c 16.0022(4)
_cell_measurement_reflns_used 9967
_cell_measurement_temperature 100(2)
_cell_measurement_theta_max 66.23
_cell_measurement_theta_min 4.97
_cell_volume 2483.48(11)
_computing_cell_refinement 'Bruker SAINT'
_computing_data_collection 'Bruker APEX2'
_computing_data_reduction 'Bruker SAINT'
_computing_molecular_graphics 'Bruker SHELXTL'
_computing_publication_material 'Bruker SHELXTL'
_computing_structure_refinement 'SHELXL-97 (Sheldrick, 2008)'
_computing_structure_solution 'SHELXS-97 (Sheldrick, 2008)'
_diffrn_ambient_temperature 100(2)
_diffrn_measured_fraction_theta_full 0.984
_diffrn_measured_fraction_theta_max 0.984
_diffrn_measurement_device_type 'Bruker APEX-II CCD'
_diffrn_measurement_method '\f and \w scans'
_diffrn_radiation_monochromator graphite
_diffrn_radiation_source 'fine-focus sealed tube'
_diffrn_radiation_type CuK\a
_diffrn_radiation_wavelength 1.54178
_diffrn_reflns_av_R_equivalents 0.0237
_diffrn_reflns_av_sigmaI/netI 0.0211
_diffrn_reflns_limit_h_max 17
_diffrn_reflns_limit_h_min -18
_diffrn_reflns_limit_k_max 13
_diffrn_reflns_limit_k_min -13
_diffrn_reflns_limit_l_max 18
_diffrn_reflns_limit_l_min -19
_diffrn_reflns_number 30596
_diffrn_reflns_theta_full 66.47
_diffrn_reflns_theta_max 66.47
_diffrn_reflns_theta_min 3.12
_exptl_absorpt_coefficient_mu 0.592
_exptl_absorpt_correction_T_max 0.9620
_exptl_absorpt_correction_T_min 0.8858
_exptl_absorpt_correction_type multi-scan
_exptl_absorpt_process_details 'Acta Cryst (1995). A51, 33-38'
_exptl_crystal_colour colourless
_exptl_crystal_density_diffrn 1.216
_exptl_crystal_description plate
_exptl_crystal_F_000 976
_exptl_crystal_size_max 0.21
_exptl_crystal_size_mid 0.19
_exptl_crystal_size_min 0.07
_refine_diff_density_max 0.233
_refine_diff_density_min -0.217
_refine_diff_density_rms 0.046
_refine_ls_abs_structure_details 'Flack H D (1983), Acta Cryst. A39, 876-881'
_refine_ls_abs_structure_Flack 0.0(2)
_refine_ls_extinction_method none
_refine_ls_goodness_of_fit_ref 1.072
_refine_ls_hydrogen_treatment constr
_refine_ls_matrix_type full
_refine_ls_number_parameters 625
_refine_ls_number_reflns 8491
_refine_ls_number_restraints 1
_refine_ls_restrained_S_all 1.072
_refine_ls_R_factor_all 0.0425
_refine_ls_R_factor_gt 0.0419
_refine_ls_shift/su_max 0.000
_refine_ls_shift/su_mean 0.000
_refine_ls_structure_factor_coef Fsqd
_refine_ls_weighting_details 'calc w=1/[\s^2^(Fo^2^)+(0.0447P)^2^+2.0145P] where P=(Fo^2^+2Fc^2^)/3'
_refine_ls_weighting_scheme calc
_refine_ls_wR_factor_gt 0.1150
_refine_ls_wR_factor_ref 0.1159
_reflns_number_gt 8378
_reflns_number_total 8491
_reflns_threshold_expression >2sigma(I)
_cod_data_source_file ja203087a_si_002_2.cif
_cod_data_source_block M-1a
_cod_database_code 4107014

loop_
_symmetry_equiv_pos_as_xyz
'x, y, z'
'-x, y+1/2, -z'

loop_
_atom_site_label
_atom_site_type_symbol
_atom_site_fract_x
_atom_site_fract_y
_atom_site_fract_z
_atom_site_U_iso_or_equiv
_atom_site_adp_type
_atom_site_occupancy
_atom_site_symmetry_multiplicity
_atom_site_calc_flag
_atom_site_refinement_flags
O1 O 0.12203(12) 0.32761(15) 0.54458(12) 0.0270(4) Uani 1 1 d .
O2 O 0.92640(13) 0.59117(14) 1.02799(12) 0.0284(4) Uani 1 1 d .
O3 O 0.59281(12) 0.08298(14) 0.97749(12) 0.0270(4) Uani 1 1 d .
O4 O 0.60250(12) 0.33075(14) 0.52242(12) 0.0275(4) Uani 1 1 d .
N1 N 0.03309(14) 0.15720(17) 0.50093(14) 0.0203(4) Uani 1 1 d .
N2 N 0.97379(14) 0.76425(17) 0.98962(13) 0.0203(4) Uani 1 1 d .
N3 N 0.53078(14) 0.25092(17) 1.00717(13) 0.0209(4) Uani 1 1 d .
N4 N 0.51286(14) 0.16168(16) 0.49241(14) 0.0190(4) Uani 1 1 d .
C1 C 0.2155(2) 0.0761(2) 0.5040(2) 0.0360(6) Uani 1 1 d .
H1A H 0.2618 0.0473 0.4822 0.054 Uiso 1 1 calc R
H1B H 0.2380 0.1522 0.5348 0.054 Uiso 1 1 calc R
H1C H 0.1500 0.0846 0.4499 0.054 Uiso 1 1 calc R
C2 C 0.21045(17) -0.0116(2) 0.57480(17) 0.0244(5) Uani 1 1 d .
C3 C 0.15889(16) 0.0367(2) 0.63105(16) 0.0225(5) Uani 1 1 d .
C4 C 0.07989(16) 0.1159(2) 0.59730(16) 0.0213(5) Uani 1 1 d .
C5 C 0.05933(17) 0.2681(2) 0.48061(17) 0.0218(5) Uani 1 1 d .
C6 C 0.00802(18) 0.2993(2) 0.38277(17) 0.0262(5) Uani 1 1 d .
H6 H 0.0246 0.3708 0.3633 0.031 Uiso 1 1 calc R
C7 C -0.06270(19) 0.2317(2) 0.31704(18) 0.0294(6) Uani 1 1 d .
H7 H -0.0950 0.2563 0.2531 0.035 Uiso 1 1 calc R
C8 C 0.1567(2) -0.1213(2) 0.5217(2) 0.0345(6) Uani 1 1 d .
H8A H 0.1935 -0.1574 0.4920 0.052 Uiso 1 1 calc R
H8B H 0.0905 -0.1003 0.4730 0.052 Uiso 1 1 calc R
H8C H 0.1516 -0.1768 0.5659 0.052 Uiso 1 1 calc R
C9 C 0.3162(2) -0.0480(3) 0.6417(2) 0.0470(8) Uani 1 1 d .
H9A H 0.3156 -0.1112 0.6827 0.071 Uiso 1 1 calc R
H9B H 0.3523 0.0192 0.6803 0.071 Uiso 1 1 calc R
H9C H 0.3486 -0.0752 0.6049 0.071 Uiso 1 1 calc R
C10 C -0.04086(16) 0.0908(2) 0.43441(17) 0.0220(5) Uani 1 1 d .
H10 H -0.0588 0.0196 0.4530 0.026 Uiso 1 1 calc R
C11 C -0.08882(18) 0.1238(2) 0.34339(17) 0.0273(5) Uani 1 1 d .
H11 H -0.1390 0.0759 0.2978 0.033 Uiso 1 1 calc R
C12 C 0.03883(18) 0.1547(2) 0.65331(18) 0.0255(5) Uani 1 1 d .
H12 H -0.0118 0.2121 0.6292 0.031 Uiso 1 1 calc R
C13 C 0.06952(19) 0.1122(2) 0.74300(17) 0.0300(6) Uani 1 1 d .
H13 H 0.0404 0.1388 0.7806 0.036 Uiso 1 1 calc R
C14 C 0.14404(19) 0.0297(2) 0.77688(17) 0.0294(6) Uani 1 1 d .
H14 H 0.1650 -0.0032 0.8377 0.035 Uiso 1 1 calc R
C15 C 0.18834(18) -0.0051(2) 0.72257(17) 0.0263(5) Uani 1 1 d .
H15 H 0.2410 -0.0597 0.7485 0.032 Uiso 1 1 calc R
C16 C 0.89715(19) 0.6959(2) 0.80452(18) 0.0284(6) Uani 1 1 d .
H16 H 0.8707 0.6726 0.7404 0.034 Uiso 1 1 calc R
C17 C 0.89092(17) 0.6235(2) 0.86840(18) 0.0267(5) Uani 1 1 d .
H17 H 0.8595 0.5499 0.8476 0.032 Uiso 1 1 calc R
C18 C 0.92977(17) 0.6533(2) 0.96600(17) 0.0225(5) Uani 1 1 d .
C19 C 1.01786(17) 0.8010(2) 1.08696(16) 0.0200(5) Uani 1 1 d .
C20 C 0.96679(18) 0.8656(2) 1.12534(17) 0.0223(5) Uani 1 1 d .
C21 C 0.85758(18) 0.9029(2) 1.07377(18) 0.0248(5) Uani 1 1 d .
C22 C 0.79227(18) 0.8440(3) 0.98045(19) 0.0332(6) Uani 1 1 d .
H22A H 0.7246 0.8726 0.9565 0.050 Uiso 1 1 calc R
H22B H 0.7936 0.7592 0.9897 0.050 Uiso 1 1 calc R
H22C H 0.8164 0.8622 0.9349 0.050 Uiso 1 1 calc R
C23 C 0.94318(18) 0.8067(2) 0.83337(17) 0.0262(5) Uani 1 1 d .
H23 H 0.9473 0.8586 0.7890 0.031 Uiso 1 1 calc R
C24 C 0.98087(17) 0.8366(2) 0.92492(17) 0.0232(5) Uani 1 1 d .
H24 H 1.0132 0.9099 0.9451 0.028 Uiso 1 1 calc R
C25 C 1.02355(19) 0.9003(2) 1.21905(17) 0.0257(5) Uani 1 1 d .
H25 H 0.9924 0.9442 1.2482 0.031 Uiso 1 1 calc R
C26 C 1.1223(2) 0.8745(2) 1.27153(17) 0.0272(5) Uani 1 1 d .
H26 H 1.1577 0.9024 1.3344 0.033 Uiso 1 1 calc R
C27 C 1.17006(18) 0.8075(2) 1.23254(17) 0.0256(5) Uani 1 1 d .
H27 H 1.2373 0.7864 1.2689 0.031 Uiso 1 1 calc R
C28 C 1.11761(17) 0.7726(2) 1.14024(17) 0.0236(5) Uani 1 1 d .
H28 H 1.1496 0.7284 1.1121 0.028 Uiso 1 1 calc R
C29 C 0.8538(2) 1.0353(2) 1.0564(2) 0.0417(7) Uani 1 1 d .
H29A H 0.8839 1.0529 1.0156 0.063 Uiso 1 1 calc R
H29B H 0.8900 1.0760 1.1168 0.063 Uiso 1 1 calc R
H29C H 0.7851 1.0615 1.0259 0.063 Uiso 1 1 calc R
C30 C 0.8083(2) 0.8761(3) 1.1367(2) 0.0397(7) Uani 1 1 d .
H30A H 0.7399 0.9035 1.1054 0.060 Uiso 1 1 calc R
H30B H 0.8442 0.9162 1.1974 0.060 Uiso 1 1 calc R
H30C H 0.8095 0.7916 1.1473 0.060 Uiso 1 1 calc R
C31 C 0.5938(2) 0.1821(2) 1.19081(18) 0.0320(6) Uani 1 1 d .
H31 H 0.6174 0.1600 1.2549 0.038 Uiso 1 1 calc R
C32 C 0.61594(18) 0.1157(2) 1.13293(17) 0.0280(5) Uani 1 1 d .
H32 H 0.6558 0.0481 1.1580 0.034 Uiso 1 1 calc R
C33 C 0.58158(16) 0.1434(2) 1.03546(17) 0.0224(5) Uani 1 1 d .
C34 C 0.48671(17) 0.2844(2) 0.90860(16) 0.0199(5) Uani 1 1 d .
C35 C 0.53323(17) 0.3586(2) 0.87137(16) 0.0206(5) Uani 1 1 d .
C36 C 0.63655(18) 0.4126(2) 0.92876(18) 0.0232(5) Uani 1 1 d .
C37 C 0.6715(2) 0.4727(3) 0.8640(2) 0.0364(6) Uani 1 1 d .
H37A H 0.6273 0.5379 0.8311 0.055 Uiso 1 1 calc R
H37B H 0.6711 0.4162 0.8177 0.055 Uiso 1 1 calc R
H37C H 0.7386 0.5024 0.9018 0.055 Uiso 1 1 calc R
C38 C 0.71434(19) 0.3208(2) 0.9862(2) 0.0342(6) Uani 1 1 d .
H38A H 0.7803 0.3540 1.0076 0.051 Uiso 1 1 calc R
H38B H 0.7066 0.2521 0.9468 0.051 Uiso 1 1 calc R
H38C H 0.7059 0.2977 1.0410 0.051 Uiso 1 1 calc R
C39 C 0.53531(19) 0.2849(2) 1.15579(17) 0.0285(5) Uani 1 1 d .
H39 H 0.5175 0.3303 1.1953 0.034 Uiso 1 1 calc R
C40 C 0.50585(17) 0.3161(2) 1.06552(16) 0.0223(5) Uani 1 1 d .
H40 H 0.4670 0.3846 1.0415 0.027 Uiso 1 1 calc R
C41 C 0.39247(17) 0.2406(2) 0.85354(17) 0.0235(5) Uani 1 1 d .
H41 H 0.3641 0.1892 0.8810 0.028 Uiso 1 1 calc R
C42 C 0.33976(18) 0.2705(2) 0.76013(17) 0.0274(5) Uani 1 1 d .
H42 H 0.2747 0.2419 0.7232 0.033 Uiso 1 1 calc R
C43 C 0.38307(19) 0.3430(2) 0.72076(17) 0.0271(5) Uani 1 1 d .
H43 H 0.3480 0.3641 0.6561 0.033 Uiso 1 1 calc R
C44 C 0.47788(19) 0.3848(2) 0.77574(17) 0.0260(5) Uani 1 1 d .
H44 H 0.5064 0.4336 0.7469 0.031 Uiso 1 1 calc R
C45 C 0.63386(19) 0.5075(2) 0.99460(19) 0.0311(6) Uani 1 1 d .
H45A H 0.6119 0.4734 1.0379 0.047 Uiso 1 1 calc R
H45B H 0.5880 0.5693 0.9573 0.047 Uiso 1 1 calc R
H45C H 0.6999 0.5407 1.0309 0.047 Uiso 1 1 calc R
C46 C 0.66824(19) 0.0712(2) 0.46056(17) 0.0292(5) Uani 1 1 d .
H46A H 0.6694 0.1568 0.4628 0.044 Uiso 1 1 calc R
H46B H 0.6002 0.0442 0.4236 0.044 Uiso 1 1 calc R
H46C H 0.7080 0.0437 0.4310 0.044 Uiso 1 1 calc R
C47 C 0.71073(17) 0.0222(2) 0.56137(17) 0.0220(5) Uani 1 1 d .
C48 C 0.65881(16) 0.0608(2) 0.61997(16) 0.0205(5) Uani 1 1 d .
C49 C 0.57101(16) 0.1241(2) 0.58878(16) 0.0205(5) Uani 1 1 d .
C50 C 0.53280(17) 0.2711(2) 0.46509(17) 0.0225(5) Uani 1 1 d .
C51 C 0.46924(17) 0.3026(2) 0.36931(17) 0.0251(5) Uani 1 1 d .
H51 H 0.4800 0.3744 0.3457 0.030 Uiso 1 1 calc R
C52 C 0.39363(18) 0.2324(2) 0.31090(17) 0.0268(5) Uani 1 1 d .
H52 H 0.3524 0.2561 0.2477 0.032 Uiso 1 1 calc R
C53 C 0.53139(18) 0.1522(2) 0.64940(17) 0.0258(5) Uani 1 1 d .
H53 H 0.4718 0.1956 0.6258 0.031 Uiso 1 1 calc R
C54 C 0.57695(18) 0.1182(2) 0.74247(17) 0.0273(5) Uani 1 1 d .
H54 H 0.5493 0.1368 0.7831 0.033 Uiso 1 1 calc R
C55 C 0.66459(19) 0.0560(2) 0.77538(17) 0.0273(5) Uani 1 1 d .
H55 H 0.6982 0.0322 0.8395 0.033 Uiso 1 1 calc R
C56 C 0.70260(18) 0.0288(2) 0.71490(17) 0.0250(5) Uani 1 1 d .
H56 H 0.7623 -0.0145 0.7393 0.030 Uiso 1 1 calc R
C57 C 0.7088(2) -0.1122(2) 0.55483(19) 0.0297(6) Uani 1 1 d .
H57A H 0.7471 -0.1376 0.5231 0.044 Uiso 1 1 calc R
H57B H 0.6406 -0.1390 0.5187 0.044 Uiso 1 1 calc R
H57C H 0.7375 -0.1457 0.6184 0.044 Uiso 1 1 calc R
C58 C 0.81814(18) 0.0639(3) 0.61191(19) 0.0314(6) Uani 1 1 d .
H58A H 0.8524 0.0385 0.5763 0.047 Uiso 1 1 calc R
H58B H 0.8508 0.0304 0.6755 0.047 Uiso 1 1 calc R
H58C H 0.8198 0.1494 0.6162 0.047 Uiso 1 1 calc R
C59 C 0.43528(16) 0.0921(2) 0.43334(16) 0.0222(5) Uani 1 1 d .
H59 H 0.4234 0.0203 0.4562 0.027 Uiso 1 1 calc R
C60 C 0.37602(17) 0.1247(2) 0.34359(17) 0.0254(5) Uani 1 1 d .
H60 H 0.3232 0.0758 0.3029 0.030 Uiso 1 1 calc R

loop_
_atom_site_aniso_label
_atom_site_aniso_U_11
_atom_site_aniso_U_22
_atom_site_aniso_U_33
_atom_site_aniso_U_23
_atom_site_aniso_U_13
_atom_site_aniso_U_12
O1 0.0263(9) 0.0207(9) 0.0349(9) -0.0027(8) 0.0150(8) -0.0016(7)
O2 0.0341(9) 0.0159(8) 0.0384(10) 0.0027(7) 0.0196(8) 0.0004(7)
O3 0.0297(9) 0.0173(8) 0.0362(9) -0.0007(7) 0.0170(8) 0.0021(7)
O4 0.0300(9) 0.0174(8) 0.0349(9) -0.0033(7) 0.0149(8) -0.0040(7)
N1 0.0190(9) 0.0159(10) 0.0270(10) -0.0011(8) 0.0115(8) 0.0004(8)
N2 0.0211(9) 0.0150(9) 0.0273(10) 0.0009(8) 0.0132(8) 0.0029(8)
N3 0.0221(9) 0.0180(10) 0.0239(10) 0.0005(8) 0.0117(8) 0.0003(8)
N4 0.0195(9) 0.0134(9) 0.0264(10) -0.0010(8) 0.0126(8) -0.0002(8)
C1 0.0424(15) 0.0225(13) 0.0636(18) 0.0052(13) 0.0418(15) 0.0064(12)
C2 0.0204(11) 0.0217(12) 0.0330(13) 0.0020(10) 0.0141(10) 0.0027(9)
C3 0.0185(11) 0.0193(12) 0.0284(12) -0.0032(9) 0.0097(10) -0.0018(9)
C4 0.0200(11) 0.0179(11) 0.0251(11) -0.0023(9) 0.0095(9) -0.0048(9)
C5 0.0222(11) 0.0157(11) 0.0339(13) 0.0004(10) 0.0183(10) 0.0030(10)
C6 0.0311(13) 0.0184(12) 0.0354(13) 0.0028(10) 0.0207(11) 0.0033(10)
C7 0.0323(13) 0.0290(14) 0.0274(13) 0.0036(11) 0.0143(11) 0.0076(11)
C8 0.0475(16) 0.0255(14) 0.0429(15) -0.0069(12) 0.0313(13) -0.0054(12)
C9 0.0302(15) 0.065(2) 0.0440(17) -0.0037(16) 0.0159(13) 0.0161(15)
C10 0.0216(11) 0.0146(11) 0.0331(13) -0.0024(9) 0.0155(10) 0.0008(9)
C11 0.0264(12) 0.0236(13) 0.0293(13) -0.0060(10) 0.0105(10) -0.0013(10)
C12 0.0228(12) 0.0232(12) 0.0326(13) -0.0045(10) 0.0146(10) -0.0027(10)
C13 0.0325(13) 0.0327(14) 0.0269(13) -0.0092(11) 0.0156(11) -0.0067(11)
C14 0.0315(13) 0.0280(14) 0.0238(12) 0.0000(10) 0.0086(10) -0.0067(11)
C15 0.0226(12) 0.0222(13) 0.0286(12) 0.0015(10) 0.0073(10) 0.0011(9)
C16 0.0273(13) 0.0306(14) 0.0279(13) -0.0049(11) 0.0134(11) 0.0000(11)
C17 0.0229(12) 0.0225(13) 0.0354(13) -0.0054(10) 0.0142(10) -0.0028(10)
C18 0.0222(11) 0.0139(11) 0.0351(13) 0.0001(10) 0.0164(10) 0.0025(9)
C19 0.0219(11) 0.0153(11) 0.0261(11) 0.0033(9) 0.0138(9) 0.0010(9)
C20 0.0298(12) 0.0135(11) 0.0280(12) 0.0042(9) 0.0173(10) 0.0015(9)
C21 0.0269(13) 0.0174(12) 0.0350(13) 0.0028(10) 0.0185(11) 0.0063(10)
C22 0.0230(12) 0.0348(15) 0.0421(15) -0.0009(12) 0.0154(11) 0.0036(11)
C23 0.0276(12) 0.0244(13) 0.0298(13) 0.0028(10) 0.0160(10) 0.0022(10)
C24 0.0245(12) 0.0181(12) 0.0301(12) 0.0024(10) 0.0153(10) 0.0017(9)
C25 0.0329(13) 0.0215(12) 0.0288(12) 0.0013(10) 0.0194(11) 0.0021(10)
C26 0.0388(14) 0.0177(12) 0.0241(11) 0.0021(9) 0.0136(11) -0.0031(10)
C27 0.0233(12) 0.0204(12) 0.0294(12) 0.0080(10) 0.0091(10) 0.0000(10)
C28 0.0272(12) 0.0135(11) 0.0344(13) 0.0040(10) 0.0180(10) 0.0046(10)
C29 0.0325(15) 0.0208(14) 0.066(2) 0.0068(13) 0.0179(14) 0.0052(12)
C30 0.0326(14) 0.0505(18) 0.0446(16) 0.0040(14) 0.0252(13) 0.0065(13)
C31 0.0371(14) 0.0318(15) 0.0216(12) 0.0026(11) 0.0089(11) -0.0052(12)
C32 0.0253(12) 0.0232(13) 0.0306(13) 0.0061(10) 0.0087(10) -0.0003(10)
C33 0.0197(11) 0.0187(12) 0.0295(12) -0.0001(10) 0.0120(10) -0.0015(9)
C34 0.0219(11) 0.0161(11) 0.0235(11) -0.0024(9) 0.0120(9) 0.0037(9)
C35 0.0232(11) 0.0146(11) 0.0282(12) -0.0020(9) 0.0155(10) 0.0009(9)
C36 0.0225(12) 0.0194(12) 0.0315(13) 0.0007(10) 0.0158(10) -0.0004(9)
C37 0.0379(15) 0.0356(15) 0.0431(15) 0.0009(13) 0.0250(13) -0.0082(12)
C38 0.0255(13) 0.0235(13) 0.0498(16) 0.0029(12) 0.0141(12) -0.0002(11)
C39 0.0330(13) 0.0273(14) 0.0261(12) -0.0036(10) 0.0143(10) -0.0041(11)
C40 0.0219(11) 0.0191(12) 0.0279(12) -0.0028(10) 0.0133(10) -0.0006(9)
C41 0.0225(12) 0.0210(12) 0.0302(12) -0.0012(10) 0.0149(10) -0.0023(10)
C42 0.0230(12) 0.0292(13) 0.0279(12) -0.0045(10) 0.0100(10) -0.0034(10)
C43 0.0329(13) 0.0242(13) 0.0222(11) 0.0004(10) 0.0110(10) 0.0036(10)
C44 0.0325(13) 0.0241(13) 0.0269(12) 0.0019(10) 0.0183(11) 0.0032(10)
C45 0.0268(13) 0.0267(14) 0.0351(14) -0.0069(11) 0.0105(11) 0.0005(11)
C46 0.0317(13) 0.0305(14) 0.0315(13) -0.0002(11) 0.0198(11) 0.0053(11)
C47 0.0208(11) 0.0176(11) 0.0303(12) -0.0027(10) 0.0141(10) -0.0009(9)
C48 0.0215(11) 0.0129(11) 0.0274(12) -0.0034(9) 0.0116(9) -0.0022(9)
C49 0.0220(11) 0.0159(11) 0.0264(12) -0.0034(9) 0.0136(9) -0.0029(9)
C50 0.0232(11) 0.0185(12) 0.0311(12) -0.0001(10) 0.0169(10) 0.0017(10)
C51 0.0265(12) 0.0215(12) 0.0335(13) 0.0057(10) 0.0192(11) 0.0037(10)
C52 0.0280(13) 0.0266(13) 0.0271(12) 0.0040(10) 0.0140(10) 0.0039(11)
C53 0.0266(12) 0.0236(13) 0.0306(13) -0.0031(10) 0.0161(11) 0.0026(10)
C54 0.0339(13) 0.0248(13) 0.0295(13) -0.0044(10) 0.0199(11) -0.0008(11)
C55 0.0348(14) 0.0207(13) 0.0237(12) -0.0002(10) 0.0112(10) -0.0015(10)
C56 0.0233(12) 0.0193(12) 0.0300(13) -0.0006(10) 0.0103(10) -0.0021(10)
C57 0.0358(14) 0.0197(13) 0.0388(14) -0.0033(11) 0.0219(12) 0.0016(11)
C58 0.0245(12) 0.0343(15) 0.0398(14) -0.0055(12) 0.0186(11) -0.0016(11)
C59 0.0216(11) 0.0203(12) 0.0292(12) -0.0023(10) 0.0156(10) -0.0028(9)
C60 0.0224(11) 0.0256(13) 0.0286(12) -0.0030(10) 0.0123(10) -0.0016(10)

loop_
_atom_type_symbol
_atom_type_description
_atom_type_scat_dispersion_real
_atom_type_scat_dispersion_imag
_atom_type_scat_source
C C 0.0181 0.0091 'International Tables Vol C Tables 4.2.6.8 and 6.1.1.4'
H H 0.0000 0.0000 'International Tables Vol C Tables 4.2.6.8 and 6.1.1.4'
N N 0.0311 0.0180 'International Tables Vol C Tables 4.2.6.8 and 6.1.1.4'
O O 0.0492 0.0322 'International Tables Vol C Tables 4.2.6.8 and 6.1.1.4'

loop_
_geom_angle_atom_site_label_1
_geom_angle_atom_site_label_2
_geom_angle_atom_site_label_3
_geom_angle
C10 N1 C5 122.7(2)
C10 N1 C4 118.09(19)
C5 N1 C4 119.03(19)
C24 N2 C18 122.6(2)
C24 N2 C19 118.6(2)
C18 N2 C19 118.64(19)
C40 N3 C33 122.5(2)
C40 N3 C34 117.27(19)
C33 N3 C34 119.20(19)
C59 N4 C50 122.9(2)
C59 N4 C49 118.09(18)
C50 N4 C49 118.80(18)
C2 C1 H1A 109.5
C2 C1 H1B 109.5
H1A C1 H1B 109.5
C2 C1 H1C 109.5
H1A C1 H1C 109.5
H1B C1 H1C 109.5
C8 C2 C9 106.8(2)
C8 C2 C1 108.9(2)
C9 C2 C1 107.1(2)
C8 C2 C3 109.2(2)
C9 C2 C3 110.5(2)
C1 C2 C3 114.1(2)
C15 C3 C4 115.1(2)
C15 C3 C2 118.8(2)
C4 C3 C2 126.0(2)
C12 C4 C3 121.8(2)
C12 C4 N1 115.9(2)
C3 C4 N1 122.3(2)
O1 C5 N1 119.9(2)
O1 C5 C6 126.3(2)
N1 C5 C6 113.8(2)
C7 C6 C5 123.0(2)
C7 C6 H6 118.5
C5 C6 H6 118.5
C6 C7 C11 120.1(2)
C6 C7 H7 120.0
C11 C7 H7 120.0
C2 C8 H8A 109.5
C2 C8 H8B 109.5
H8A C8 H8B 109.5
C2 C8 H8C 109.5
H8A C8 H8C 109.5
H8B C8 H8C 109.5
C2 C9 H9A 109.5
C2 C9 H9B 109.5
H9A C9 H9B 109.5
C2 C9 H9C 109.5
H9A C9 H9C 109.5
H9B C9 H9C 109.5
C11 C10 N1 121.8(2)
C11 C10 H10 119.1
N1 C10 H10 119.1
C10 C11 C7 118.5(2)
C10 C11 H11 120.8
C7 C11 H11 120.8
C13 C12 C4 121.6(2)
C13 C12 H12 119.2
C4 C12 H12 119.2
C12 C13 C14 118.1(2)
C12 C13 H13 121.0
C14 C13 H13 121.0
C13 C14 C15 120.3(2)
C13 C14 H14 119.8
C15 C14 H14 119.8
C14 C15 C3 122.9(2)
C14 C15 H15 118.5
C3 C15 H15 118.5
C17 C16 C23 119.9(2)
C17 C16 H16 120.0
C23 C16 H16 120.0
C16 C17 C18 122.7(2)
C16 C17 H17 118.7
C18 C17 H17 118.7
O2 C18 N2 119.7(2)
O2 C18 C17 125.9(2)
N2 C18 C17 114.4(2)
C28 C19 C20 121.8(2)
C28 C19 N2 115.0(2)
C20 C19 N2 123.2(2)
C25 C20 C19 115.0(2)
C25 C20 C21 118.5(2)
C19 C20 C21 126.6(2)
C22 C21 C29 107.9(2)
C22 C21 C20 117.5(2)
C29 C21 C20 108.1(2)
C22 C21 C30 104.8(2)
C29 C21 C30 108.9(2)
C20 C21 C30 109.4(2)
C21 C22 H22A 109.5
C21 C22 H22B 109.5
H22A C22 H22B 109.5
C21 C22 H22C 109.5
H22A C22 H22C 109.5
H22B C22 H22C 109.5
C24 C23 C16 118.6(2)
C24 C23 H23 120.7
C16 C23 H23 120.7
C23 C24 N2 121.7(2)
C23 C24 H24 119.2
N2 C24 H24 119.2
C26 C25 C20 123.6(2)
C26 C25 H25 118.2
C20 C25 H25 118.2
C25 C26 C27 120.1(2)
C25 C26 H26 120.0
C27 C26 H26 120.0
C28 C27 C26 118.4(2)
C28 C27 H27 120.8
C26 C27 H27 120.8
C27 C28 C19 121.1(2)
C27 C28 H28 119.4
C19 C28 H28 119.4
C21 C29 H29A 109.5
C21 C29 H29B 109.5
H29A C29 H29B 109.5
C21 C29 H29C 109.5
H29A C29 H29C 109.5
H29B C29 H29C 109.5
C21 C30 H30A 109.5
C21 C30 H30B 109.5
H30A C30 H30B 109.5
C21 C30 H30C 109.5
H30A C30 H30C 109.5
H30B C30 H30C 109.5
C32 C31 C39 120.2(2)
C32 C31 H31 119.9
C39 C31 H31 119.9
C31 C32 C33 122.5(2)
C31 C32 H32 118.7
C33 C32 H32 118.7
O3 C33 N3 119.7(2)
O3 C33 C32 126.0(2)
N3 C33 C32 114.3(2)
C41 C34 C35 122.0(2)
C41 C34 N3 114.7(2)
C35 C34 N3 123.2(2)
C44 C35 C34 115.1(2)
C44 C35 C36 120.1(2)
C34 C35 C36 124.8(2)
C45 C36 C37 106.1(2)
C45 C36 C38 109.5(2)
C37 C36 C38 107.1(2)
C45 C36 C35 110.29(19)
C37 C36 C35 111.1(2)
C38 C36 C35 112.4(2)
C36 C37 H37A 109.5
C36 C37 H37B 109.5
H37A C37 H37B 109.5
C36 C37 H37C 109.5
H37A C37 H37C 109.5
H37B C37 H37C 109.5
C36 C38 H38A 109.5
C36 C38 H38B 109.5
H38A C38 H38B 109.5
C36 C38 H38C 109.5
H38A C38 H38C 109.5
H38B C38 H38C 109.5
C40 C39 C31 118.5(2)
C40 C39 H39 120.7
C31 C39 H39 120.7
C39 C40 N3 121.5(2)
C39 C40 H40 119.3
N3 C40 H40 119.3
C42 C41 C34 121.0(2)
C42 C41 H41 119.5
C34 C41 H41 119.5
C41 C42 C43 118.8(2)
C41 C42 H42 120.6
C43 C42 H42 120.6
C42 C43 C44 120.0(2)
C42 C43 H43 120.0
C44 C43 H43 120.0
C43 C44 C35 123.1(2)
C43 C44 H44 118.4
C35 C44 H44 118.4
C36 C45 H45A 109.5
C36 C45 H45B 109.5
H45A C45 H45B 109.5
C36 C45 H45C 109.5
H45A C45 H45C 109.5
H45B C45 H45C 109.5
C47 C46 H46A 109.5
C47 C46 H46B 109.5
H46A C46 H46B 109.5
C47 C46 H46C 109.5
H46A C46 H46C 109.5
H46B C46 H46C 109.5
C58 C47 C46 105.6(2)
C58 C47 C57 109.2(2)
C46 C47 C57 107.9(2)
C58 C47 C48 108.54(19)
C46 C47 C48 116.39(19)
C57 C47 C48 109.1(2)
C56 C48 C49 114.9(2)
C56 C48 C47 117.5(2)
C49 C48 C47 127.6(2)
C53 C49 C48 121.7(2)
C53 C49 N4 114.9(2)
C48 C49 N4 123.4(2)
O4 C50 N4 119.7(2)
O4 C50 C51 125.5(2)
N4 C50 C51 114.8(2)
C52 C51 C50 121.9(2)
C52 C51 H51 119.1
C50 C51 H51 119.1
C51 C52 C60 120.5(2)
C51 C52 H52 119.8
C60 C52 H52 119.8
C54 C53 C49 121.4(2)
C54 C53 H53 119.3
C49 C53 H53 119.3
C53 C54 C55 118.1(2)
C53 C54 H54 120.9
C55 C54 H54 120.9
C56 C55 C54 119.9(2)
C56 C55 H55 120.1
C54 C55 H55 120.1
C55 C56 C48 124.0(2)
C55 C56 H56 118.0
C48 C56 H56 118.0
C47 C57 H57A 109.5
C47 C57 H57B 109.5
H57A C57 H57B 109.5
C47 C57 H57C 109.5
H57A C57 H57C 109.5
H57B C57 H57C 109.5
C47 C58 H58A 109.5
C47 C58 H58B 109.5
H58A C58 H58B 109.5
C47 C58 H58C 109.5
H58A C58 H58C 109.5
H58B C58 H58C 109.5
C60 C59 N4 120.9(2)
C60 C59 H59 119.6
N4 C59 H59 119.6
C59 C60 C52 119.0(2)
C59 C60 H60 120.5
C52 C60 H60 120.5

loop_
_geom_bond_atom_site_label_1
_geom_bond_atom_site_label_2
_geom_bond_distance
O1 C5 1.234(3)
O2 C18 1.240(3)
O3 C33 1.231(3)
O4 C50 1.240(3)
N1 C10 1.369(3)
N1 C5 1.413(3)
N1 C4 1.446(3)
N2 C24 1.368(3)
N2 C18 1.404(3)
N2 C19 1.444(3)
N3 C40 1.380(3)
N3 C33 1.413(3)
N3 C34 1.450(3)
N4 C59 1.377(3)
N4 C50 1.405(3)
N4 C49 1.443(3)
C1 C2 1.542(4)
C1 H1A 0.9800
C1 H1B 0.9800
C1 H1C 0.9800
C2 C8 1.525(4)
C2 C9 1.529(4)
C2 C3 1.548(3)
C3 C15 1.401(3)
C3 C4 1.404(3)
C4 C12 1.385(3)
C5 C6 1.434(3)
C6 C7 1.350(4)
C6 H6 0.9500
C7 C11 1.420(4)
C7 H7 0.9500
C8 H8A 0.9800
C8 H8B 0.9800
C8 H8C 0.9800
C9 H9A 0.9800
C9 H9B 0.9800
C9 H9C 0.9800
C10 C11 1.346(4)
C10 H10 0.9500
C11 H11 0.9500
C12 C13 1.375(4)
C12 H12 0.9500
C13 C14 1.383(4)
C13 H13 0.9500
C14 C15 1.386(4)
C14 H14 0.9500
C15 H15 0.9500
C16 C17 1.353(4)
C16 C23 1.418(4)
C16 H16 0.9500
C17 C18 1.431(3)
C17 H17 0.9500
C19 C28 1.400(3)
C19 C20 1.407(3)
C20 C25 1.398(3)
C20 C21 1.543(3)
C21 C22 1.516(4)
C21 C29 1.535(4)
C21 C30 1.544(4)
C22 H22A 0.9800
C22 H22B 0.9800
C22 H22C 0.9800
C23 C24 1.347(3)
C23 H23 0.9500
C24 H24 0.9500
C25 C26 1.380(4)
C25 H25 0.9500
C26 C27 1.390(4)
C26 H26 0.9500
C27 C28 1.374(4)
C27 H27 0.9500
C28 H28 0.9500
C29 H29A 0.9800
C29 H29B 0.9800
C29 H29C 0.9800
C30 H30A 0.9800
C30 H30B 0.9800
C30 H30C 0.9800
C31 C32 1.356(4)
C31 C39 1.426(4)
C31 H31 0.9500
C32 C33 1.432(3)
C32 H32 0.9500
C34 C41 1.390(3)
C34 C35 1.406(3)
C35 C44 1.396(3)
C35 C36 1.543(3)
C36 C45 1.526(3)
C36 C37 1.532(3)
C36 C38 1.533(3)
C37 H37A 0.9800
C37 H37B 0.9800
C37 H37C 0.9800
C38 H38A 0.9800
C38 H38B 0.9800
C38 H38C 0.9800
C39 C40 1.347(3)
C39 H39 0.9500
C40 H40 0.9500
C41 C42 1.373(3)
C41 H41 0.9500
C42 C43 1.382(4)
C42 H42 0.9500
C43 C44 1.389(4)
C43 H43 0.9500
C44 H44 0.9500
C45 H45A 0.9800
C45 H45B 0.9800
C45 H45C 0.9800
C46 C47 1.538(3)
C46 H46A 0.9800
C46 H46B 0.9800
C46 H46C 0.9800
C47 C58 1.535(3)
C47 C57 1.539(3)
C47 C48 1.549(3)
C48 C56 1.396(3)
C48 C49 1.400(3)
C49 C53 1.399(3)
C50 C51 1.429(3)
C51 C52 1.362(4)
C51 H51 0.9500
C52 C60 1.412(4)
C52 H52 0.9500
C53 C54 1.376(3)
C53 H53 0.9500
C54 C55 1.390(4)
C54 H54 0.9500
C55 C56 1.376(4)
C55 H55 0.9500
C56 H56 0.9500
C57 H57A 0.9800
C57 H57B 0.9800
C57 H57C 0.9800
C58 H58A 0.9800
C58 H58B 0.9800
C58 H58C 0.9800
C59 C60 1.348(3)
C59 H59 0.9500
C60 H60 0.9500
